data_4327744
loop_
_publ_author_name
'Taruna Singh'
'Ram Kishan'
'Munirathinam Nethaji'
'Natesan Thirupathi'

_publ_section_title
;
 Synthesis, Reactivity Studies, Structural Aspects, and Solution Behavior
 of Half Sandwich Ruthenium(II) N,N',N"-Triarylguanidinate Complexes
;
_journal_name_full 'Inorganic Chemistry'
_journal_page_first 157
_journal_page_last 169
_journal_paper_doi 10.1021/ic201343w
_journal_volume 51
_journal_year 2012
_chemical_formula_moiety 'C38 H42 N6 O4 Ru'
_chemical_formula_sum 'C38 H42 N6 O4 Ru'
_chemical_formula_weight 747.85
_chemical_name_systematic
;
 ?
;
_space_group_IT_number 2
_symmetry_cell_setting triclinic
_symmetry_space_group_name_Hall '-P 1'
_symmetry_space_group_name_H-M 'P -1'
_atom_sites_solution_hydrogens geom
_atom_sites_solution_primary direct
_atom_sites_solution_secondary difmap
_audit_creation_method SHELXL-97
_cell_angle_alpha 70.932(5)
_cell_angle_beta 77.569(5)
_cell_angle_gamma 82.911(5)
_cell_formula_units_Z 2
_cell_length_a 10.277(5)
_cell_length_b 11.060(5)
_cell_length_c 16.638(5)
_cell_measurement_reflns_used 146
_cell_measurement_temperature 298(2)
_cell_measurement_theta_max 23.35
_cell_measurement_theta_min 1.32
_cell_volume 1742.6(13)
_computing_cell_refinement 'BRUKER SMART APEX CCD'
_computing_data_collection 'BRUKER SMART APEX CCD'
_computing_data_reduction 'BRUKER SAINT'
_computing_molecular_graphics ORTEP-III
_computing_publication_material 'WINGX V1.80.01'
_computing_structure_refinement 'SHELXL-97 (Sheldrick, 2008)'
_computing_structure_solution SIR-92
_diffrn_ambient_temperature 298(2)
_diffrn_detector_area_resol_mean 0.3
_diffrn_measured_fraction_theta_full 0.962
_diffrn_measured_fraction_theta_max 0.962
_diffrn_measurement_device_type 'BRUKER SMART APEX CCD'
_diffrn_measurement_method OMEGA
_diffrn_radiation_monochromator graphite
_diffrn_radiation_source 'fine-focus sealed tube'
_diffrn_radiation_type MoK\a
_diffrn_radiation_wavelength 0.71073
_diffrn_reflns_av_R_equivalents 0.0652
_diffrn_reflns_av_sigmaI/netI 0.0685
_diffrn_reflns_limit_h_max 11
_diffrn_reflns_limit_h_min -11
_diffrn_reflns_limit_k_max 10
_diffrn_reflns_limit_k_min -12
_diffrn_reflns_limit_l_max 18
_diffrn_reflns_limit_l_min -18
_diffrn_reflns_number 21026
_diffrn_reflns_theta_full 23.25
_diffrn_reflns_theta_max 23.25
_diffrn_reflns_theta_min 1.32
_exptl_absorpt_coefficient_mu 0.499
_exptl_absorpt_correction_T_max 0.9067
_exptl_absorpt_correction_T_min 0.8896
_exptl_absorpt_correction_type empirical
_exptl_absorpt_process_details SADABS
_exptl_crystal_colour Red
_exptl_crystal_density_diffrn 1.425
_exptl_crystal_description Needle
_exptl_crystal_F_000 776
_exptl_crystal_size_max 0.24
_exptl_crystal_size_mid 0.22
_exptl_crystal_size_min 0.20
_refine_diff_density_max 0.927
_refine_diff_density_min -1.001
_refine_diff_density_rms 0.248
_refine_ls_extinction_method none
_refine_ls_goodness_of_fit_ref 1.142
_refine_ls_hydrogen_treatment constr
_refine_ls_matrix_type fullcycle
_refine_ls_number_parameters 453
_refine_ls_number_reflns 4832
_refine_ls_number_restraints 0
_refine_ls_restrained_S_all 1.142
_refine_ls_R_factor_all 0.0790
_refine_ls_R_factor_gt 0.0503
_refine_ls_shift/su_max 0.040
_refine_ls_shift/su_mean 0.015
_refine_ls_structure_factor_coef Fsqd
_refine_ls_weighting_details 'calc w=1/[\s^2^(Fo^2^)+(0.1166P)^2^+0.0687P] where P=(Fo^2^+2Fc^2^)/3'
_refine_ls_weighting_scheme calc
_refine_ls_wR_factor_gt 0.1391
_refine_ls_wR_factor_ref 0.1680
_reflns_number_gt 4010
_reflns_number_total 4832
_reflns_threshold_expression >2sigma(I)
_cod_data_source_file ic201343w_si_002_8.cif
_cod_data_source_block pnt-10
_cod_database_code 4327744

loop_
_symmetry_equiv_pos_as_xyz
'x, y, z'
'-x, -y, -z'

loop_
_atom_site_label
_atom_site_type_symbol
_atom_site_fract_x
_atom_site_fract_y
_atom_site_fract_z
_atom_site_U_iso_or_equiv
_atom_site_adp_type
_atom_site_occupancy
_atom_site_symmetry_multiplicity
_atom_site_calc_flag
_atom_site_refinement_flags
Ru1 Ru 0.33415(4) 0.17619(4) 0.84499(2) 0.02506(15) Uani 1 1 d .
C33 C 0.3644(6) 0.1418(7) 0.9777(4) 0.0382(15) Uani 1 1 d .
H33 H 0.3901 0.0672 1.0182 0.046 Uiso 1 1 calc R
O3 O 0.1450(4) -0.1806(4) 0.7175(3) 0.0402(10) Uani 1 1 d .
O2 O 0.1288(4) -0.3924(4) 1.0056(3) 0.0505(12) Uani 1 1 d .
O4 O 0.1665(5) -0.3610(4) 0.8216(3) 0.0595(13) Uani 1 1 d .
O1 O 0.2845(14) -0.3414(13) 1.0563(9) 0.039(3) Uiso 0.33 1 d P
O1P O 0.2213(18) -0.3079(16) 1.0805(11) 0.059(4) Uiso 0.33 1 d P
O1" O 0.3397(11) -0.3838(11) 1.0119(7) 0.050(3) Uiso 0.33 1 d P
N4 N 0.2279(4) -0.0421(4) 0.8040(3) 0.0233(10) Uani 1 1 d .
N5 N 0.2626(4) -0.0031(4) 0.8643(3) 0.0240(10) Uani 1 1 d .
N1 N 0.3003(5) 0.2235(4) 0.7188(3) 0.0292(11) Uani 1 1 d .
N2 N 0.4486(5) 0.1381(4) 0.6144(3) 0.0316(11) Uani 1 1 d .
H2 H 0.5326 0.1224 0.5983 0.038 Uiso 1 1 calc R
N6 N 0.2632(4) -0.0964(5) 0.9387(3) 0.0317(11) Uani 1 1 d .
N3 N 0.4846(4) 0.1234(4) 0.7528(3) 0.0249(10) Uani 1 1 d .
C5 C 0.0764(16) 0.5209(9) 0.5736(8) 0.093(4) Uani 1 1 d .
H5 H 0.0281 0.5899 0.5418 0.112 Uiso 1 1 calc R
C10 C 0.2330(6) 0.1033(5) 0.5888(4) 0.0310(13) Uani 1 1 d .
H10 H 0.1985 0.0832 0.6478 0.037 Uiso 1 1 calc R
C14 C 0.4202(6) 0.1606(5) 0.4701(3) 0.0305(13) Uani 1 1 d .
C9 C 0.3648(6) 0.1355(5) 0.5574(3) 0.0286(13) Uani 1 1 d .
C27 C 0.1698(5) -0.2464(5) 0.7959(4) 0.0290(13) Uani 1 1 d .
C20 C 0.8258(6) -0.0347(6) 0.7312(4) 0.0385(15) Uani 1 1 d .
H20 H 0.9127 -0.0146 0.7036 0.046 Uiso 1 1 calc R
C34 C 0.4624(6) 0.2217(6) 0.9181(4) 0.0353(15) Uani 1 1 d .
H34 H 0.5520 0.1973 0.9197 0.042 Uiso 1 1 calc R
C21 C 0.7238(6) 0.0594(6) 0.7144(4) 0.0421(16) Uani 1 1 d .
C26 C 0.2048(5) -0.1673(5) 0.8424(4) 0.0241(12) Uani 1 1 d .
C29 C 0.4293(7) 0.3368(6) 0.8564(4) 0.0425(16) Uani 1 1 d .
C12 C 0.2060(6) 0.1263(6) 0.4454(4) 0.0439(16) Uani 1 1 d .
H12 H 0.1529 0.1246 0.4070 0.053 Uiso 1 1 calc R
C25 C 0.1219(7) -0.5148(6) 1.0717(5) 0.0503(18) Uani 1 1 d .
H25A H 0.2003 -0.5678 1.0598 0.076 Uiso 1 1 calc R
H25B H 0.0441 -0.5554 1.0725 0.076 Uiso 1 1 calc R
H25C H 0.1168 -0.5029 1.1270 0.076 Uiso 1 1 calc R
C17 C 0.5728(5) -0.0973(6) 0.8172(4) 0.0318(13) Uani 1 1 d .
H17 H 0.4872 -0.1186 0.8473 0.038 Uiso 1 1 calc R
C23 C 0.2278(5) -0.2008(5) 0.9266(4) 0.0323(14) Uani 1 1 d .
C16 C 0.5957(6) 0.0295(6) 0.7585(4) 0.0367(15) Uani 1 1 d .
C1 C 0.4118(5) 0.1624(5) 0.6908(3) 0.0260(13) Uani 1 1 d .
C15 C 0.5626(6) 0.1929(6) 0.4367(4) 0.0381(15) Uani 1 1 d .
H15A H 0.5778 0.2665 0.4513 0.057 Uiso 1 1 calc R
H15B H 0.5820 0.2115 0.3750 0.057 Uiso 1 1 calc R
H15C H 0.6195 0.1216 0.4625 0.057 Uiso 1 1 calc R
C28 C 0.1173(6) -0.2544(6) 0.6669(4) 0.0430(16) Uani 1 1 d .
H28A H 0.1890 -0.3176 0.6623 0.065 Uiso 1 1 calc R
H28B H 0.1088 -0.1987 0.6101 0.065 Uiso 1 1 calc R
H28C H 0.0356 -0.2962 0.6945 0.065 Uiso 1 1 calc R
C7 C 0.0854(7) 0.3286(7) 0.6989(5) 0.0528(19) Uani 1 1 d .
C31 C 0.1929(7) 0.2883(8) 0.9144(6) 0.058(2) Uani 1 1 d .
H31 H 0.1035 0.3122 0.9122 0.070 Uiso 1 1 calc R
C19 C 0.8044(6) -0.1542(7) 0.7860(4) 0.0398(15) Uani 1 1 d .
H19 H 0.8754 -0.2148 0.7949 0.048 Uiso 1 1 calc R
C13 C 0.3378(7) 0.1539(6) 0.4154(4) 0.0394(15) Uani 1 1 d .
H13 H 0.3731 0.1685 0.3569 0.047 Uiso 1 1 calc R
C35 C 0.5385(9) 0.4222(6) 0.7945(5) 0.059(2) Uani 1 1 d .
H35 H 0.6246 0.3735 0.7972 0.071 Uiso 1 1 calc R
C18 C 0.6765(6) -0.1858(6) 0.8285(4) 0.0391(15) Uani 1 1 d .
H18 H 0.6612 -0.2685 0.8653 0.047 Uiso 1 1 calc R
C11 C 0.1526(6) 0.1011(6) 0.5318(4) 0.0380(15) Uani 1 1 d .
H11 H 0.0634 0.0827 0.5522 0.046 Uiso 1 1 calc R
C30 C 0.2928(8) 0.3677(7) 0.8548(5) 0.056(2) Uani 1 1 d .
H30 H 0.2673 0.4418 0.8137 0.067 Uiso 1 1 calc R
C24 C 0.2185(7) -0.3218(8) 0.9987(5) 0.071(3) Uani 1 1 d .
C22 C 0.7501(8) 0.1891(7) 0.6532(5) 0.060(2) Uani 1 1 d .
H22A H 0.8442 0.2007 0.6399 0.090 Uiso 1 1 calc R
H22B H 0.7041 0.2522 0.6791 0.090 Uiso 1 1 calc R
H22C H 0.7188 0.1987 0.6010 0.090 Uiso 1 1 calc R
C4 C 0.2078(16) 0.5075(9) 0.5460(7) 0.094(4) Uani 1 1 d .
H4 H 0.2489 0.5656 0.4951 0.113 Uiso 1 1 calc R
C38 C 0.1213(6) 0.0907(9) 1.0365(5) 0.067(2) Uani 1 1 d .
H38A H 0.0867 0.1215 1.0851 0.100 Uiso 1 1 calc R
H38B H 0.1588 0.0047 1.0565 0.100 Uiso 1 1 calc R
H38C H 0.0505 0.0916 1.0069 0.100 Uiso 1 1 calc R
C36 C 0.5417(13) 0.5387(9) 0.8247(7) 0.101(4) Uani 1 1 d .
H36A H 0.4602 0.5906 0.8186 0.152 Uiso 1 1 calc R
H36B H 0.6159 0.5883 0.7901 0.152 Uiso 1 1 calc R
H36C H 0.5510 0.5101 0.8843 0.152 Uiso 1 1 calc R
C6 C 0.0096(10) 0.4361(10) 0.6479(8) 0.088(4) Uani 1 1 d .
H6 H -0.0822 0.4472 0.6651 0.105 Uiso 1 1 calc R
C3 C 0.2813(10) 0.4098(6) 0.5917(5) 0.065(2) Uani 1 1 d .
H3 H 0.3729 0.4017 0.5725 0.078 Uiso 1 1 calc R
C8 C 0.0152(8) 0.2339(9) 0.7708(6) 0.077(3) Uani 1 1 d .
H8A H 0.0236 0.1543 0.7581 0.116 Uiso 1 1 calc R
H8B H -0.0774 0.2617 0.7812 0.116 Uiso 1 1 calc R
H8C H 0.0523 0.2222 0.8212 0.116 Uiso 1 1 calc R
C2 C 0.2191(6) 0.3186(5) 0.6696(4) 0.0371(15) Uani 1 1 d .
C37 C 0.5197(10) 0.4692(8) 0.7017(6) 0.078(3) Uani 1 1 d .
H37A H 0.5246 0.3975 0.6805 0.117 Uiso 1 1 calc R
H37B H 0.5885 0.5258 0.6672 0.117 Uiso 1 1 calc R
H37C H 0.4340 0.5143 0.6983 0.117 Uiso 1 1 calc R
C32 C 0.2269(6) 0.1749(7) 0.9760(4) 0.0436(17) Uani 1 1 d .

loop_
_atom_site_aniso_label
_atom_site_aniso_U_11
_atom_site_aniso_U_22
_atom_site_aniso_U_33
_atom_site_aniso_U_23
_atom_site_aniso_U_13
_atom_site_aniso_U_12
Ru1 0.0310(2) 0.0249(3) 0.0263(3) -0.0158(2) -0.01130(19) 0.00484(19)
C33 0.040(3) 0.051(4) 0.033(4) -0.024(3) -0.014(3) 0.006(3)
O3 0.050(2) 0.032(2) 0.046(3) -0.020(2) -0.010(2) -0.0068(19)
O2 0.059(3) 0.033(3) 0.055(3) 0.005(2) -0.025(2) -0.015(2)
O4 0.095(4) 0.029(3) 0.056(3) -0.012(2) -0.018(3) -0.007(3)
N4 0.025(2) 0.024(2) 0.022(3) -0.012(2) -0.0017(18) 0.0019(19)
N5 0.027(2) 0.027(3) 0.016(3) -0.007(2) -0.0032(18) 0.003(2)
N1 0.041(3) 0.017(2) 0.029(3) -0.003(2) -0.013(2) 0.001(2)
N2 0.036(2) 0.039(3) 0.022(3) -0.011(2) -0.001(2) -0.011(2)
N6 0.027(2) 0.039(3) 0.022(3) 0.000(3) -0.0044(19) -0.005(2)
N3 0.030(2) 0.022(2) 0.024(3) -0.008(2) -0.006(2) 0.001(2)
C5 0.167(12) 0.034(5) 0.117(9) -0.028(6) -0.110(9) 0.010(7)
C10 0.045(3) 0.031(3) 0.020(3) -0.011(3) -0.006(2) -0.006(3)
C14 0.048(3) 0.020(3) 0.023(3) -0.008(3) -0.003(3) -0.004(3)
C9 0.043(3) 0.022(3) 0.023(3) -0.007(3) -0.008(3) -0.007(3)
C27 0.027(3) 0.020(3) 0.035(4) -0.005(3) -0.001(2) 0.000(2)
C20 0.039(3) 0.045(4) 0.042(4) -0.026(3) -0.017(3) 0.009(3)
C34 0.039(3) 0.048(4) 0.032(4) -0.024(3) -0.014(3) -0.005(3)
C21 0.044(4) 0.044(4) 0.043(4) -0.016(3) -0.010(3) -0.010(3)
C26 0.018(2) 0.021(3) 0.030(3) -0.006(3) 0.001(2) 0.000(2)
C29 0.060(4) 0.032(4) 0.053(4) -0.027(3) -0.030(3) 0.005(3)
C12 0.055(4) 0.055(4) 0.031(4) -0.021(3) -0.019(3) 0.003(3)
C25 0.059(4) 0.031(4) 0.053(4) 0.011(3) -0.024(3) -0.014(3)
C17 0.031(3) 0.038(4) 0.028(3) -0.014(3) -0.006(2) 0.003(3)
C23 0.024(3) 0.028(3) 0.035(4) 0.004(3) -0.007(2) -0.004(3)
C16 0.037(3) 0.058(4) 0.032(3) -0.035(3) -0.002(3) -0.012(3)
C1 0.037(3) 0.021(3) 0.022(3) -0.009(3) -0.002(3) -0.008(3)
C15 0.054(4) 0.032(3) 0.027(3) -0.012(3) 0.003(3) -0.008(3)
C28 0.045(3) 0.047(4) 0.048(4) -0.028(3) -0.008(3) -0.007(3)
C7 0.059(4) 0.035(4) 0.083(6) -0.031(4) -0.040(4) 0.013(4)
C31 0.042(4) 0.080(6) 0.088(6) -0.072(6) -0.028(4) 0.022(4)
C19 0.036(3) 0.052(4) 0.033(4) -0.017(3) -0.009(3) 0.003(3)
C13 0.062(4) 0.038(4) 0.016(3) -0.009(3) -0.002(3) -0.003(3)
C35 0.093(5) 0.031(4) 0.067(5) -0.011(4) -0.041(4) -0.017(4)
C18 0.050(4) 0.035(4) 0.034(4) -0.010(3) -0.013(3) 0.001(3)
C11 0.043(3) 0.042(4) 0.033(4) -0.015(3) -0.008(3) -0.005(3)
C30 0.075(5) 0.038(4) 0.079(6) -0.043(4) -0.045(4) 0.028(4)
C24 0.052(4) 0.069(5) 0.073(6) 0.033(4) -0.047(4) -0.029(4)
C22 0.071(5) 0.045(4) 0.057(5) -0.006(4) -0.009(4) -0.013(4)
C4 0.184(12) 0.045(6) 0.077(7) -0.008(5) -0.087(8) -0.015(7)
C38 0.038(3) 0.131(8) 0.053(5) -0.066(5) 0.007(3) -0.010(4)
C36 0.153(10) 0.057(6) 0.120(9) -0.031(6) -0.057(7) -0.039(6)
C6 0.098(7) 0.070(7) 0.154(10) -0.082(8) -0.093(7) 0.034(6)
C3 0.143(8) 0.018(3) 0.051(5) -0.008(4) -0.066(5) 0.007(4)
C8 0.066(5) 0.088(7) 0.105(7) -0.057(6) -0.047(5) 0.026(5)
C2 0.059(4) 0.021(3) 0.043(4) -0.013(3) -0.034(3) 0.003(3)
C37 0.110(7) 0.040(4) 0.089(7) -0.002(4) -0.048(5) -0.023(5)
C32 0.038(3) 0.071(5) 0.043(4) -0.047(4) -0.012(3) 0.010(3)

loop_
_atom_type_symbol
_atom_type_description
_atom_type_scat_dispersion_real
_atom_type_scat_dispersion_imag
_atom_type_scat_source
C C 0.0033 0.0016 'International Tables Vol C Tables 4.2.6.8 and 6.1.1.4'
H H 0.0000 0.0000 'International Tables Vol C Tables 4.2.6.8 and 6.1.1.4'
N N 0.0061 0.0033 'International Tables Vol C Tables 4.2.6.8 and 6.1.1.4'
O O 0.0106 0.0060 'International Tables Vol C Tables 4.2.6.8 and 6.1.1.4'
Ru Ru -1.2594 0.8363 'International Tables Vol C Tables 4.2.6.8 and 6.1.1.4'

loop_
_geom_angle_atom_site_label_1
_geom_angle_atom_site_label_2
_geom_angle_atom_site_label_3
_geom_angle
N1 Ru1 N5 86.03(17)
N1 Ru1 N3 62.05(18)
N5 Ru1 N3 83.69(16)
N1 Ru1 C30 95.7(2)
N5 Ru1 C30 148.3(3)
N3 Ru1 C30 125.0(3)
N1 Ru1 C34 140.7(2)
N5 Ru1 C34 127.5(2)
N3 Ru1 C34 98.00(19)
C30 Ru1 C34 67.1(2)
N1 Ru1 C31 109.3(3)
N5 Ru1 C31 111.5(3)
N3 Ru1 C31 162.7(3)
C30 Ru1 C31 38.3(3)
C34 Ru1 C31 79.6(2)
N1 Ru1 C33 175.5(2)
N5 Ru1 C33 97.5(2)
N3 Ru1 C33 120.9(2)
C30 Ru1 C33 79.8(3)
C34 Ru1 C33 37.7(2)
C31 Ru1 C33 66.9(3)
N1 Ru1 C29 108.5(2)
N5 Ru1 C29 164.8(2)
N3 Ru1 C29 99.1(2)
C30 Ru1 C29 37.5(3)
C34 Ru1 C29 37.4(2)
C31 Ru1 C29 68.5(3)
C33 Ru1 C29 68.2(2)
N1 Ru1 C32 140.2(2)
N5 Ru1 C32 90.3(2)
N3 Ru1 C32 156.6(2)
C30 Ru1 C32 68.2(3)
C34 Ru1 C32 68.0(2)
C31 Ru1 C32 37.1(3)
C33 Ru1 C32 37.5(2)
C29 Ru1 C32 81.2(2)
N1 Ru1 C1 31.11(18)
N5 Ru1 C1 81.30(16)
N3 Ru1 C1 31.16(17)
C30 Ru1 C1 115.5(3)
C34 Ru1 C1 124.03(19)
C31 Ru1 C1 139.6(3)
C33 Ru1 C1 152.1(2)
C29 Ru1 C1 108.8(2)
C32 Ru1 C1 167.93(19)
C34 C33 C32 120.3(6)
C34 C33 Ru1 70.2(3)
C32 C33 Ru1 72.0(3)
C34 C33 H33 119.8
C32 C33 H33 119.8
Ru1 C33 H33 130.6
C27 O3 C28 116.4(5)
C24 O2 C25 118.7(5)
O1P O1 O1" 159(2)
O1P O1 C24 85.8(17)
O1" O1 C24 73.7(12)
O1 O1P C24 60.0(15)
O1 O1" C24 60.0(10)
N5 N4 C26 105.4(4)
N6 N5 N4 112.7(4)
N6 N5 Ru1 120.7(3)
N4 N5 Ru1 126.1(3)
C1 N1 C2 128.4(5)
C1 N1 Ru1 94.7(3)
C2 N1 Ru1 133.8(4)
C1 N2 C9 127.5(5)
C1 N2 H2 116.2
C9 N2 H2 116.2
N5 N6 C23 105.9(4)
C1 N3 C16 126.8(4)
C1 N3 Ru1 94.0(3)
C16 N3 Ru1 133.8(4)
C4 C5 C6 122.5(10)
C4 C5 H5 118.8
C6 C5 H5 118.8
C9 C10 C11 119.8(5)
C9 C10 H10 120.1
C11 C10 H10 120.1
C9 C14 C13 117.4(5)
C9 C14 C15 121.1(5)
C13 C14 C15 121.6(5)
C10 C9 C14 121.2(5)
C10 C9 N2 120.8(5)
C14 C9 N2 118.0(5)
O4 C27 O3 120.2(5)
O4 C27 C26 125.7(6)
O3 C27 C26 114.0(5)
C19 C20 C21 122.9(6)
C19 C20 H20 118.5
C21 C20 H20 118.5
C29 C34 C33 122.3(6)
C29 C34 Ru1 72.6(3)
C33 C34 Ru1 72.1(3)
C29 C34 H34 118.9
C33 C34 H34 118.9
Ru1 C34 H34 128.9
C16 C21 C20 117.8(6)
C16 C21 C22 120.4(6)
C20 C21 C22 121.8(6)
N4 C26 C23 107.7(5)
N4 C26 C27 122.1(5)
C23 C26 C27 130.0(5)
C30 C29 C34 116.8(6)
C30 C29 C35 122.5(6)
C34 C29 C35 120.6(6)
C30 C29 Ru1 69.4(4)
C34 C29 Ru1 69.9(3)
C35 C29 Ru1 131.2(4)
C11 C12 C13 120.1(5)
C11 C12 H12 120.0
C13 C12 H12 120.0
O2 C25 H25A 109.5
O2 C25 H25B 109.5
H25A C25 H25B 109.5
O2 C25 H25C 109.5
H25A C25 H25C 109.5
H25B C25 H25C 109.5
C18 C17 C16 119.7(5)
C18 C17 H17 120.1
C16 C17 H17 120.1
N6 C23 C26 108.2(5)
N6 C23 C24 119.0(6)
C26 C23 C24 132.8(6)
C21 C16 C17 119.3(6)
C21 C16 N3 122.6(6)
C17 C16 N3 118.0(5)
N1 C1 N3 108.6(4)
N1 C1 N2 128.0(5)
N3 C1 N2 123.4(5)
N1 C1 Ru1 54.2(3)
N3 C1 Ru1 54.9(3)
N2 C1 Ru1 172.1(4)
C14 C15 H15A 109.5
C14 C15 H15B 109.5
H15A C15 H15B 109.5
C14 C15 H15C 109.5
H15A C15 H15C 109.5
H15B C15 H15C 109.5
O3 C28 H28A 109.5
O3 C28 H28B 109.5
H28A C28 H28B 109.5
O3 C28 H28C 109.5
H28A C28 H28C 109.5
H28B C28 H28C 109.5
C2 C7 C8 123.5(7)
C2 C7 C6 117.1(8)
C8 C7 C6 119.1(8)
C32 C31 C30 121.1(6)
C32 C31 Ru1 73.0(4)
C30 C31 Ru1 70.2(4)
C32 C31 H31 119.4
C30 C31 H31 119.4
Ru1 C31 H31 130.0
C20 C19 C18 119.6(6)
C20 C19 H19 120.2
C18 C19 H19 120.2
C12 C13 C14 121.9(5)
C12 C13 H13 119.0
C14 C13 H13 119.0
C37 C35 C29 113.9(6)
C37 C35 C36 108.6(7)
C29 C35 C36 108.7(7)
C37 C35 H35 108.5
C29 C35 H35 108.5
C36 C35 H35 108.5
C17 C18 C19 120.6(6)
C17 C18 H18 119.7
C19 C18 H18 119.7
C12 C11 C10 119.6(6)
C12 C11 H11 120.2
C10 C11 H11 120.2
C29 C30 C31 121.5(7)
C29 C30 Ru1 73.1(3)
C31 C30 Ru1 71.6(4)
C29 C30 H30 119.2
C31 C30 H30 119.2
Ru1 C30 H30 128.4
O1 C24 O2 121.9(8)
O1 C24 O1" 46.3(7)
O2 C24 O1" 115.1(8)
O1 C24 O1P 34.3(8)
O2 C24 O1P 110.6(9)
O1" C24 O1P 80.5(9)
O1 C24 C23 120.2(9)
O2 C24 C23 117.1(5)
O1" C24 C23 113.8(7)
O1P C24 C23 114.3(10)
C21 C22 H22A 109.5
C21 C22 H22B 109.5
H22A C22 H22B 109.5
C21 C22 H22C 109.5
H22A C22 H22C 109.5
H22B C22 H22C 109.5
C5 C4 C3 120.2(11)
C5 C4 H4 119.9
C3 C4 H4 119.9
C32 C38 H38A 109.5
C32 C38 H38B 109.5
H38A C38 H38B 109.5
C32 C38 H38C 109.5
H38A C38 H38C 109.5
H38B C38 H38C 109.5
C35 C36 H36A 109.5
C35 C36 H36B 109.5
H36A C36 H36B 109.5
C35 C36 H36C 109.5
H36A C36 H36C 109.5
H36B C36 H36C 109.5
C5 C6 C7 119.0(10)
C5 C6 H6 120.5
C7 C6 H6 120.5
C4 C3 C2 120.5(10)
C4 C3 H3 119.7
C2 C3 H3 119.7
C7 C8 H8A 109.5
C7 C8 H8B 109.5
H8A C8 H8B 109.5
C7 C8 H8C 109.5
H8A C8 H8C 109.5
H8B C8 H8C 109.5
C7 C2 N1 120.3(6)
C7 C2 C3 120.8(7)
N1 C2 C3 118.8(6)
C35 C37 H37A 109.5
C35 C37 H37B 109.5
H37A C37 H37B 109.5
C35 C37 H37C 109.5
H37A C37 H37C 109.5
H37B C37 H37C 109.5
C31 C32 C33 117.9(6)
C31 C32 C38 120.6(6)
C33 C32 C38 121.5(7)
C31 C32 Ru1 70.0(4)
C33 C32 Ru1 70.5(3)
C38 C32 Ru1 129.8(4)

loop_
_geom_bond_atom_site_label_1
_geom_bond_atom_site_label_2
_geom_bond_distance
Ru1 N1 2.088(5)
Ru1 N5 2.102(4)
Ru1 N3 2.104(4)
Ru1 C30 2.160(6)
Ru1 C34 2.174(5)
Ru1 C31 2.178(6)
Ru1 C33 2.198(6)
Ru1 C29 2.208(6)
Ru1 C32 2.217(6)
Ru1 C1 2.566(5)
C33 C34 1.413(9)
C33 C32 1.419(9)
C33 H33 0.9300
O3 C27 1.332(7)
O3 C28 1.437(7)
O2 C24 1.244(8)
O2 C25 1.437(7)
O4 C27 1.201(7)
O1 O1P 0.804(17)
O1 O1" 1.033(15)
O1 C24 1.237(14)
O1P C24 1.425(19)
O1" C24 1.371(14)
N4 N5 1.340(6)
N4 C26 1.349(7)
N5 N6 1.328(6)
N1 C1 1.330(7)
N1 C2 1.409(8)
N2 C1 1.351(7)
N2 C9 1.421(7)
N2 H2 0.8600
N6 C23 1.339(7)
N3 C1 1.331(7)
N3 C16 1.442(8)
C5 C4 1.336(16)
C5 C6 1.384(16)
C5 H5 0.9300
C10 C9 1.388(8)
C10 C11 1.393(8)
C10 H10 0.9300
C14 C9 1.389(8)
C14 C13 1.394(8)
C14 C15 1.493(8)
C27 C26 1.460(8)
C20 C19 1.350(9)
C20 C21 1.388(9)
C20 H20 0.9300
C34 C29 1.407(9)
C34 H34 0.9300
C21 C16 1.384(8)
C21 C22 1.480(9)
C26 C23 1.392(8)
C29 C30 1.406(10)
C29 C35 1.530(10)
C12 C11 1.372(9)
C12 C13 1.375(9)
C12 H12 0.9300
C25 H25A 0.9600
C25 H25B 0.9600
C25 H25C 0.9600
C17 C18 1.355(8)
C17 C16 1.436(9)
C17 H17 0.9300
C23 C24 1.475(9)
C15 H15A 0.9600
C15 H15B 0.9600
C15 H15C 0.9600
C28 H28A 0.9600
C28 H28B 0.9600
C28 H28C 0.9600
C7 C2 1.359(10)
C7 C8 1.429(12)
C7 C6 1.462(12)
C31 C32 1.397(11)
C31 C30 1.422(11)
C31 H31 0.9300
C19 C18 1.379(9)
C19 H19 0.9300
C13 H13 0.9300
C35 C37 1.506(11)
C35 C36 1.534(10)
C35 H35 0.9800
C18 H18 0.9300
C11 H11 0.9300
C30 H30 0.9300
C22 H22A 0.9600
C22 H22B 0.9600
C22 H22C 0.9600
C4 C3 1.351(13)
C4 H4 0.9300
C38 C32 1.492(10)
C38 H38A 0.9600
C38 H38B 0.9600
C38 H38C 0.9600
C36 H36A 0.9600
C36 H36B 0.9600
C36 H36C 0.9600
C6 H6 0.9300
C3 C2 1.433(10)
C3 H3 0.9300
C8 H8A 0.9600
C8 H8B 0.9600
C8 H8C 0.9600
C37 H37A 0.9600
C37 H37B 0.9600
C37 H37C 0.9600

loop_
_geom_torsion_atom_site_label_1
_geom_torsion_atom_site_label_2
_geom_torsion_atom_site_label_3
_geom_torsion_atom_site_label_4
_geom_torsion
N1 Ru1 C33 C34 -72(2)
N5 Ru1 C33 C34 146.4(3)
N3 Ru1 C33 C34 59.3(4)
C30 Ru1 C33 C34 -65.6(4)
C31 Ru1 C33 C34 -103.3(4)
C29 Ru1 C33 C34 -28.3(4)
C32 Ru1 C33 C34 -132.9(6)
C1 Ru1 C33 C34 60.8(6)
N1 Ru1 C33 C32 61(3)
N5 Ru1 C33 C32 -80.6(4)
N3 Ru1 C33 C32 -167.8(4)
C30 Ru1 C33 C32 67.4(4)
C34 Ru1 C33 C32 132.9(6)
C31 Ru1 C33 C32 29.6(4)
C29 Ru1 C33 C32 104.6(5)
C1 Ru1 C33 C32 -166.2(4)
O1" O1 O1P C24 -13(5)
O1P O1 O1" C24 13(6)
C26 N4 N5 N6 0.2(5)
C26 N4 N5 Ru1 172.4(3)
N1 Ru1 N5 N6 175.8(4)
N3 Ru1 N5 N6 113.5(4)
C30 Ru1 N5 N6 -89.8(5)
C34 Ru1 N5 N6 18.2(5)
C31 Ru1 N5 N6 -75.1(4)
C33 Ru1 N5 N6 -7.0(4)
C29 Ru1 N5 N6 11.9(9)
C32 Ru1 N5 N6 -43.9(4)
C1 Ru1 N5 N6 144.8(4)
N1 Ru1 N5 N4 4.1(4)
N3 Ru1 N5 N4 -58.2(4)
C30 Ru1 N5 N4 98.5(5)
C34 Ru1 N5 N4 -153.5(4)
C31 Ru1 N5 N4 113.3(4)
C33 Ru1 N5 N4 -178.7(4)
C29 Ru1 N5 N4 -159.8(7)
C32 Ru1 N5 N4 144.4(4)
C1 Ru1 N5 N4 -26.9(4)
N5 Ru1 N1 C1 -79.7(3)
N3 Ru1 N1 C1 5.2(3)
C30 Ru1 N1 C1 132.1(4)
C34 Ru1 N1 C1 71.7(4)
C31 Ru1 N1 C1 168.9(3)
C33 Ru1 N1 C1 138(2)
C29 Ru1 N1 C1 95.9(3)
C32 Ru1 N1 C1 -165.4(4)
N5 Ru1 N1 C2 119.7(5)
N3 Ru1 N1 C2 -155.3(6)
C30 Ru1 N1 C2 -28.5(5)
C34 Ru1 N1 C2 -88.9(6)
C31 Ru1 N1 C2 8.3(6)
C33 Ru1 N1 C2 -23(3)
C29 Ru1 N1 C2 -64.7(5)
C32 Ru1 N1 C2 34.0(7)
C1 Ru1 N1 C2 -160.6(7)
N4 N5 N6 C23 0.2(5)
Ru1 N5 N6 C23 -172.5(3)
N1 Ru1 N3 C1 -5.2(3)
N5 Ru1 N3 C1 83.6(3)
C30 Ru1 N3 C1 -81.7(4)
C34 Ru1 N3 C1 -149.3(3)
C31 Ru1 N3 C1 -68.7(7)
C33 Ru1 N3 C1 178.6(3)
C29 Ru1 N3 C1 -111.5(3)
C32 Ru1 N3 C1 159.6(5)
N1 Ru1 N3 C16 -159.3(5)
N5 Ru1 N3 C16 -70.5(4)
C30 Ru1 N3 C16 124.2(5)
C34 Ru1 N3 C16 56.6(5)
C31 Ru1 N3 C16 137.2(7)
C33 Ru1 N3 C16 24.5(5)
C29 Ru1 N3 C16 94.5(5)
C32 Ru1 N3 C16 5.5(8)
C1 Ru1 N3 C16 -154.1(6)
C11 C10 C9 C14 -2.7(9)
C11 C10 C9 N2 -179.9(5)
C13 C14 C9 C10 0.8(8)
C15 C14 C9 C10 -178.9(5)
C13 C14 C9 N2 178.1(5)
C15 C14 C9 N2 -1.6(8)
C1 N2 C9 C10 -28.5(8)
C1 N2 C9 C14 154.2(5)
C28 O3 C27 O4 -1.0(8)
C28 O3 C27 C26 176.7(4)
C32 C33 C34 C29 1.1(8)
Ru1 C33 C34 C29 54.9(5)
C32 C33 C34 Ru1 -53.8(5)
N1 Ru1 C34 C29 39.7(5)
N5 Ru1 C34 C29 -177.3(3)
N3 Ru1 C34 C29 94.6(4)
C30 Ru1 C34 C29 -30.1(4)
C31 Ru1 C34 C29 -68.1(4)
C33 Ru1 C34 C29 -133.6(5)
C32 Ru1 C34 C29 -104.9(4)
C1 Ru1 C34 C29 76.0(4)
N1 Ru1 C34 C33 173.3(3)
N5 Ru1 C34 C33 -43.7(4)
N3 Ru1 C34 C33 -131.9(4)
C30 Ru1 C34 C33 103.4(4)
C31 Ru1 C34 C33 65.5(4)
C29 Ru1 C34 C33 133.6(5)
C32 Ru1 C34 C33 28.7(4)
C1 Ru1 C34 C33 -150.4(3)
C19 C20 C21 C16 2.5(9)
C19 C20 C21 C22 -179.2(6)
N5 N4 C26 C23 -0.5(5)
N5 N4 C26 C27 -177.2(4)
O4 C27 C26 N4 168.7(6)
O3 C27 C26 N4 -8.8(7)
O4 C27 C26 C23 -7.3(9)
O3 C27 C26 C23 175.2(5)
C33 C34 C29 C30 -1.9(8)
Ru1 C34 C29 C30 52.8(5)
C33 C34 C29 C35 178.5(5)
Ru1 C34 C29 C35 -126.8(5)
C33 C34 C29 Ru1 -54.6(5)
N1 Ru1 C29 C30 74.7(5)
N5 Ru1 C29 C30 -122.3(8)
N3 Ru1 C29 C30 138.1(4)
C34 Ru1 C29 C30 -130.6(6)
C31 Ru1 C29 C30 -29.3(5)
C33 Ru1 C29 C30 -102.1(5)
C32 Ru1 C29 C30 -65.5(5)
C1 Ru1 C29 C30 107.6(4)
N1 Ru1 C29 C34 -154.7(3)
N5 Ru1 C29 C34 8.3(10)
N3 Ru1 C29 C34 -91.3(4)
C30 Ru1 C29 C34 130.6(6)
C31 Ru1 C29 C34 101.3(4)
C33 Ru1 C29 C34 28.5(3)
C32 Ru1 C29 C34 65.1(4)
C1 Ru1 C29 C34 -121.8(4)
N1 Ru1 C29 C35 -41.1(7)
N5 Ru1 C29 C35 122.0(8)
N3 Ru1 C29 C35 22.4(6)
C30 Ru1 C29 C35 -115.7(8)
C34 Ru1 C29 C35 113.7(7)
C31 Ru1 C29 C35 -145.1(7)
C33 Ru1 C29 C35 142.2(7)
C32 Ru1 C29 C35 178.7(7)
C1 Ru1 C29 C35 -8.2(7)
N5 N6 C23 C26 -0.5(5)
N5 N6 C23 C24 -179.7(5)
N4 C26 C23 N6 0.6(6)
C27 C26 C23 N6 177.0(5)
N4 C26 C23 C24 179.6(7)
C27 C26 C23 C24 -3.9(10)
C20 C21 C16 C17 -2.0(8)
C22 C21 C16 C17 179.7(6)
C20 C21 C16 N3 173.6(5)
C22 C21 C16 N3 -4.8(9)
C18 C17 C16 C21 -0.1(8)
C18 C17 C16 N3 -175.8(5)
C1 N3 C16 C21 82.6(7)
Ru1 N3 C16 C21 -130.4(5)
C1 N3 C16 C17 -101.8(6)
Ru1 N3 C16 C17 45.2(6)
C2 N1 C1 N3 154.4(5)
Ru1 N1 C1 N3 -7.7(4)
C2 N1 C1 N2 -27.3(8)
Ru1 N1 C1 N2 170.5(5)
C2 N1 C1 Ru1 162.1(6)
C16 N3 C1 N1 164.5(5)
Ru1 N3 C1 N1 7.7(4)
C16 N3 C1 N2 -13.9(8)
Ru1 N3 C1 N2 -170.7(4)
C16 N3 C1 Ru1 156.8(6)
C9 N2 C1 N1 -21.0(8)
C9 N2 C1 N3 157.1(5)
C9 N2 C1 Ru1 82(3)
N5 Ru1 C1 N1 96.8(3)
N3 Ru1 C1 N1 -171.0(5)
C30 Ru1 C1 N1 -54.9(4)
C34 Ru1 C1 N1 -133.5(3)
C31 Ru1 C1 N1 -16.3(5)
C33 Ru1 C1 N1 -173.6(4)
C29 Ru1 C1 N1 -94.9(3)
C32 Ru1 C1 N1 50.3(12)
N1 Ru1 C1 N3 171.0(5)
N5 Ru1 C1 N3 -92.2(3)
C30 Ru1 C1 N3 116.1(4)
C34 Ru1 C1 N3 37.6(4)
C31 Ru1 C1 N3 154.7(4)
C33 Ru1 C1 N3 -2.6(6)
C29 Ru1 C1 N3 76.1(3)
C32 Ru1 C1 N3 -138.6(11)
N1 Ru1 C1 N2 -109(3)
N5 Ru1 C1 N2 -12(3)
N3 Ru1 C1 N2 80(3)
C30 Ru1 C1 N2 -164(3)
C34 Ru1 C1 N2 117(3)
C31 Ru1 C1 N2 -125(3)
C33 Ru1 C1 N2 77(3)
C29 Ru1 C1 N2 156(3)
C32 Ru1 C1 N2 -59(3)
N1 Ru1 C31 C32 152.6(3)
N5 Ru1 C31 C32 59.2(4)
N3 Ru1 C31 C32 -150.6(6)
C30 Ru1 C31 C32 -133.3(6)
C34 Ru1 C31 C32 -67.1(4)
C33 Ru1 C31 C32 -29.9(4)
C29 Ru1 C31 C32 -104.5(4)
C1 Ru1 C31 C32 161.4(3)
N1 Ru1 C31 C30 -74.2(4)
N5 Ru1 C31 C30 -167.5(4)
N3 Ru1 C31 C30 -17.3(9)
C34 Ru1 C31 C30 66.1(4)
C33 Ru1 C31 C30 103.3(4)
C29 Ru1 C31 C30 28.8(4)
C32 Ru1 C31 C30 133.3(6)
C1 Ru1 C31 C30 -65.3(5)
C21 C20 C19 C18 -0.8(9)
C11 C12 C13 C14 -1.7(10)
C9 C14 C13 C12 1.4(9)
C15 C14 C13 C12 -178.9(6)
C30 C29 C35 C37 -45.4(9)
C34 C29 C35 C37 134.1(7)
Ru1 C29 C35 C37 44.8(9)
C30 C29 C35 C36 75.8(8)
C34 C29 C35 C36 -104.6(8)
Ru1 C29 C35 C36 166.0(6)
C16 C17 C18 C19 1.7(8)
C20 C19 C18 C17 -1.3(9)
C13 C12 C11 C10 -0.2(10)
C9 C10 C11 C12 2.4(9)
C34 C29 C30 C31 1.9(8)
C35 C29 C30 C31 -178.5(6)
Ru1 C29 C30 C31 55.0(5)
C34 C29 C30 Ru1 -53.0(5)
C35 C29 C30 Ru1 126.5(6)
C32 C31 C30 C29 -1.2(9)
Ru1 C31 C30 C29 -55.7(5)
C32 C31 C30 Ru1 54.5(5)
N1 Ru1 C30 C29 -113.2(4)
N5 Ru1 C30 C29 155.1(4)
N3 Ru1 C30 C29 -53.6(5)
C34 Ru1 C30 C29 30.1(4)
C31 Ru1 C30 C29 132.6(6)
C33 Ru1 C30 C29 67.2(4)
C32 Ru1 C30 C29 104.4(4)
C1 Ru1 C30 C29 -88.1(4)
N1 Ru1 C30 C31 114.1(4)
N5 Ru1 C30 C31 22.4(7)
N3 Ru1 C30 C31 173.8(3)
C34 Ru1 C30 C31 -102.6(4)
C33 Ru1 C30 C31 -65.4(4)
C29 Ru1 C30 C31 -132.6(6)
C32 Ru1 C30 C31 -28.2(4)
C1 Ru1 C30 C31 139.3(4)
O1P O1 C24 O2 -79.8(18)
O1" O1 C24 O2 95.6(13)
O1P O1 C24 O1" -175(2)
O1" O1 C24 O1P 175(2)
O1P O1 C24 C23 89.5(17)
O1" O1 C24 C23 -95.2(12)
C25 O2 C24 O1 -14.4(15)
C25 O2 C24 O1" 38.3(11)
C25 O2 C24 O1P -50.7(12)
C25 O2 C24 C23 176.1(7)
O1 O1" C24 O2 -111.0(11)
O1 O1" C24 O1P -2.7(11)
O1 O1" C24 C23 109.8(12)
O1 O1P C24 O2 116.8(16)
O1 O1P C24 O1" 3.4(15)
O1 O1P C24 C23 -108.5(15)
N6 C23 C24 O1 -25.5(14)
C26 C23 C24 O1 155.6(11)
N6 C23 C24 O2 144.2(7)
C26 C23 C24 O2 -34.7(12)
N6 C23 C24 O1" -77.4(10)
C26 C23 C24 O1" 103.6(9)
N6 C23 C24 O1P 12.6(11)
C26 C23 C24 O1P -166.3(10)
C6 C5 C4 C3 -1.3(13)
C4 C5 C6 C7 1.0(12)
C2 C7 C6 C5 -0.1(9)
C8 C7 C6 C5 -174.0(7)
C5 C4 C3 C2 0.8(11)
C8 C7 C2 N1 -11.3(9)
C6 C7 C2 N1 175.1(5)
C8 C7 C2 C3 173.2(7)
C6 C7 C2 C3 -0.4(8)
C1 N1 C2 C7 148.7(6)
Ru1 N1 C2 C7 -56.4(7)
C1 N1 C2 C3 -35.8(7)
Ru1 N1 C2 C3 119.2(5)
C4 C3 C2 C7 0.0(9)
C4 C3 C2 N1 -175.5(6)
C30 C31 C32 C33 0.4(8)
Ru1 C31 C32 C33 53.5(5)
C30 C31 C32 C38 -178.3(6)
Ru1 C31 C32 C38 -125.1(5)
C30 C31 C32 Ru1 -53.2(5)
C34 C33 C32 C31 -0.3(8)
Ru1 C33 C32 C31 -53.3(5)
C34 C33 C32 C38 178.3(5)
Ru1 C33 C32 C38 125.4(5)
C34 C33 C32 Ru1 52.9(5)
N1 Ru1 C32 C31 -42.8(5)
N5 Ru1 C32 C31 -127.0(4)
N3 Ru1 C32 C31 158.4(5)
C30 Ru1 C32 C31 29.1(4)
C34 Ru1 C32 C31 102.2(4)
C33 Ru1 C32 C31 131.1(6)
C29 Ru1 C32 C31 65.7(4)
C1 Ru1 C32 C31 -81.2(12)
N1 Ru1 C32 C33 -173.8(3)
N5 Ru1 C32 C33 102.0(4)
N3 Ru1 C32 C33 27.3(7)
C30 Ru1 C32 C33 -102.0(4)
C34 Ru1 C32 C33 -28.9(4)
C31 Ru1 C32 C33 -131.1(6)
C29 Ru1 C32 C33 -65.4(4)
C1 Ru1 C32 C33 147.7(10)
N1 Ru1 C32 C38 70.9(8)
N5 Ru1 C32 C38 -13.3(7)
N3 Ru1 C32 C38 -88.0(8)
C30 Ru1 C32 C38 142.7(7)
C34 Ru1 C32 C38 -144.2(7)
C31 Ru1 C32 C38 113.6(8)
C33 Ru1 C32 C38 -115.3(9)
C29 Ru1 C32 C38 179.4(7)
C1 Ru1 C32 C38 32.4(16)
